data_4083209
loop_
_publ_author_name
'Wahlicht, Sven'
'Brendler, Erica'
'Heine, Thomas'
'Zhechkov, Lyuben'
'Wagler, J\"org'

_publ_section_title
;
 7-Azaindol-1-yl(organo)silanes and Their PdCl2Complexes: Pd-Capped
 Tetrahedral Silicon Coordination Spheres and Paddlewheels with a Pd--Si
 Axis
;
_journal_issue 10
_journal_name_full Organometallics
_journal_page_first 2479
_journal_paper_doi 10.1021/om401220m
_journal_volume 33
_journal_year 2014
_chemical_formula_moiety 'C22 H18 N6 Si'
_chemical_formula_sum 'C22 H18 N6 Si'
_chemical_formula_weight 394.51
_chemical_name_systematic
; 
 ? 
;
_space_group_IT_number 14
_symmetry_cell_setting monoclinic
_symmetry_space_group_name_Hall '-P 2yn'
_symmetry_space_group_name_H-M 'P 1 21/n 1'
_atom_sites_solution_hydrogens geom
_atom_sites_solution_primary direct
_atom_sites_solution_secondary difmap
_audit_creation_method SHELXL-97
_cell_angle_alpha 90.00
_cell_angle_beta 101.579(4)
_cell_angle_gamma 90.00
_cell_formula_units_Z 8
_cell_length_a 12.4286(6)
_cell_length_b 16.9865(11)
_cell_length_c 18.9875(9)
_cell_measurement_reflns_used 18481
_cell_measurement_temperature 123(2)
_cell_measurement_theta_max 26.23
_cell_measurement_theta_min 2.48
_cell_volume 3927.0(4)
_computing_structure_refinement 'SHELXL-97 (Sheldrick, 1997)'
_computing_structure_solution 'SHELXS-97 (Sheldrick, 1990)'
_diffrn_ambient_temperature 123(2)
_diffrn_measured_fraction_theta_full 0.997
_diffrn_measured_fraction_theta_max 0.997
_diffrn_measurement_device_type 'Stoe IPDS-2T'
_diffrn_measurement_method 'omega scans'
_diffrn_radiation_monochromator graphite
_diffrn_radiation_source 'fine-focus sealed tube'
_diffrn_radiation_type MoK\a
_diffrn_radiation_wavelength 0.71073
_diffrn_reflns_av_R_equivalents 0.0616
_diffrn_reflns_av_sigmaI/netI 0.0435
_diffrn_reflns_limit_h_max 15
_diffrn_reflns_limit_h_min -13
_diffrn_reflns_limit_k_max 20
_diffrn_reflns_limit_k_min -20
_diffrn_reflns_limit_l_max 23
_diffrn_reflns_limit_l_min -23
_diffrn_reflns_number 34293
_diffrn_reflns_theta_full 26.00
_diffrn_reflns_theta_max 26.00
_diffrn_reflns_theta_min 2.40
_exptl_absorpt_coefficient_mu 0.141
_exptl_absorpt_correction_T_max 0.9909
_exptl_absorpt_correction_T_min 0.9686
_exptl_absorpt_correction_type integration
_exptl_absorpt_process_details XShape
_exptl_crystal_colour colorless
_exptl_crystal_density_diffrn 1.335
_exptl_crystal_density_method 'not measured'
_exptl_crystal_description piece
_exptl_crystal_F_000 1648
_exptl_crystal_size_max 0.28
_exptl_crystal_size_mid 0.25
_exptl_crystal_size_min 0.15
_refine_diff_density_max 0.220
_refine_diff_density_min -0.238
_refine_diff_density_rms 0.047
_refine_ls_extinction_method none
_refine_ls_goodness_of_fit_ref 1.025
_refine_ls_hydrogen_treatment constr
_refine_ls_matrix_type full
_refine_ls_number_parameters 525
_refine_ls_number_reflns 7692
_refine_ls_number_restraints 0
_refine_ls_restrained_S_all 1.025
_refine_ls_R_factor_all 0.0702
_refine_ls_R_factor_gt 0.0399
_refine_ls_shift/su_max 0.001
_refine_ls_shift/su_mean 0.000
_refine_ls_structure_factor_coef Fsqd
_refine_ls_weighting_details 'calc w=1/[\s^2^(Fo^2^)+(0.0369P)^2^+1.0873P] where P=(Fo^2^+2Fc^2^)/3'
_refine_ls_weighting_scheme calc
_refine_ls_wR_factor_gt 0.0817
_refine_ls_wR_factor_ref 0.0902
_reflns_number_gt 5481
_reflns_number_total 7692
_reflns_threshold_expression >2sigma(I)
_cod_data_source_file om401220m_si_002.cif
_cod_data_source_block MeSiL3
_cod_depositor_comments 'Adding full bibliography for 4083204--4083216.cif.'
_cod_original_sg_symbol_Hall -P2yn
_cod_original_sg_symbol_H-M P21/n
_cod_database_code 4083209

loop_
_symmetry_equiv_pos_as_xyz
'x, y, z'
'-x+1/2, y+1/2, -z+1/2'
'-x, -y, -z'
'x-1/2, -y-1/2, z-1/2'

loop_
_atom_site_label
_atom_site_type_symbol
_atom_site_fract_x
_atom_site_fract_y
_atom_site_fract_z
_atom_site_U_iso_or_equiv
_atom_site_adp_type
_atom_site_occupancy
_atom_site_symmetry_multiplicity
_atom_site_calc_flag
_atom_site_refinement_flags
Si1 Si 0.18311(4) 0.27061(3) 0.24168(2) 0.02121(12) Uani 1 1 d .
N1 N 0.08682(13) 0.28531(9) 0.29633(7) 0.0234(3) Uani 1 1 d .
N2 N 0.20835(14) 0.29924(11) 0.41174(8) 0.0328(4) Uani 1 1 d .
N3 N 0.10381(13) 0.25971(9) 0.15513(7) 0.0239(3) Uani 1 1 d .
N4 N 0.04754(15) 0.39385(9) 0.13181(8) 0.0287(4) Uani 1 1 d .
N5 N 0.24265(13) 0.17845(9) 0.26340(7) 0.0223(3) Uani 1 1 d .
N6 N 0.36237(14) 0.17841(9) 0.17841(8) 0.0260(4) Uani 1 1 d .
C1 C -0.02714(16) 0.29147(11) 0.27382(10) 0.0254(4) Uani 1 1 d .
H1 H -0.0643 0.2844 0.2266 0.030 Uiso 1 1 calc R
C2 C -0.07679(17) 0.30898(12) 0.32920(9) 0.0271(4) Uani 1 1 d .
H2 H -0.1516 0.3162 0.3267 0.033 Uiso 1 1 calc R
C3 C 0.00809(16) 0.31421(11) 0.39213(9) 0.0242(4) Uani 1 1 d .
C4 C 0.01293(18) 0.32675(12) 0.46515(10) 0.0318(5) Uani 1 1 d .
H4 H -0.0504 0.3347 0.4833 0.038 Uiso 1 1 calc R
C5 C 0.11516(19) 0.32688(13) 0.50944(10) 0.0362(5) Uani 1 1 d .
H5 H 0.1218 0.3360 0.5584 0.043 Uiso 1 1 calc R
C6 C 0.20843(19) 0.31347(14) 0.48135(10) 0.0372(5) Uani 1 1 d .
H6 H 0.2760 0.3144 0.5131 0.045 Uiso 1 1 calc R
C7 C 0.10815(16) 0.30052(11) 0.37015(9) 0.0239(4) Uani 1 1 d .
C8 C 0.07566(17) 0.18903(11) 0.11788(10) 0.0299(4) Uani 1 1 d .
H8 H 0.1031 0.1399 0.1339 0.036 Uiso 1 1 calc R
C9 C 0.00314(19) 0.20180(13) 0.05550(11) 0.0353(5) Uani 1 1 d .
H9 H -0.0266 0.1638 0.0220 0.042 Uiso 1 1 calc R
C10 C -0.01942(17) 0.28430(12) 0.05054(9) 0.0268(4) Uani 1 1 d .
C11 C -0.08560(17) 0.33495(13) 0.00275(10) 0.0316(5) Uani 1 1 d .
H11 H -0.1293 0.3164 -0.0396 0.038 Uiso 1 1 calc R
C12 C -0.08374(18) 0.41385(13) 0.02073(10) 0.0337(5) Uani 1 1 d .
H12 H -0.1267 0.4494 -0.0100 0.040 Uiso 1 1 calc R
C13 C -0.01834(18) 0.44061(12) 0.08422(10) 0.0334(5) Uani 1 1 d .
H13 H -0.0200 0.4940 0.0946 0.040 Uiso 1 1 calc R
C14 C 0.04425(16) 0.31845(11) 0.11286(9) 0.0227(4) Uani 1 1 d .
C15 C 0.22278(16) 0.12419(11) 0.31506(9) 0.0241(4) Uani 1 1 d .
H15 H 0.1729 0.1319 0.3450 0.029 Uiso 1 1 calc R
C16 C 0.28575(16) 0.05908(11) 0.31567(9) 0.0255(4) Uani 1 1 d .
H16 H 0.2866 0.0155 0.3454 0.031 Uiso 1 1 calc R
C17 C 0.35120(16) 0.06966(11) 0.26190(9) 0.0225(4) Uani 1 1 d .
C18 C 0.43022(17) 0.02684(12) 0.23510(10) 0.0284(4) Uani 1 1 d .
H18 H 0.4523 -0.0229 0.2528 0.034 Uiso 1 1 calc R
C19 C 0.47444(17) 0.06137(12) 0.18121(10) 0.0301(4) Uani 1 1 d .
H19 H 0.5280 0.0351 0.1624 0.036 Uiso 1 1 calc R
C20 C 0.43858(17) 0.13556(12) 0.15515(9) 0.0287(4) Uani 1 1 d .
H20 H 0.4700 0.1569 0.1189 0.034 Uiso 1 1 calc R
C21 C 0.32253(15) 0.14406(11) 0.23093(9) 0.0214(4) Uani 1 1 d .
C22 C 0.28395(17) 0.34987(12) 0.25135(10) 0.0299(4) Uani 1 1 d .
H22A H 0.2467 0.3995 0.2423 0.045 Uiso 1 1 calc R
H22B H 0.3310 0.3424 0.2175 0.045 Uiso 1 1 calc R
H22C H 0.3272 0.3495 0.2993 0.045 Uiso 1 1 calc R
Si2 Si 0.67032(4) 0.53018(3) 0.21842(2) 0.02288(12) Uani 1 1 d .
N7 N 0.61174(13) 0.50674(9) 0.29232(8) 0.0244(3) Uani 1 1 d .
N8 N 0.77889(14) 0.49588(10) 0.38055(8) 0.0323(4) Uani 1 1 d .
N9 N 0.73015(14) 0.62279(9) 0.23805(8) 0.0259(4) Uani 1 1 d .
N10 N 0.81696(15) 0.63480(11) 0.13658(8) 0.0336(4) Uani 1 1 d .
N11 N 0.56018(14) 0.54134(9) 0.14599(7) 0.0250(4) Uani 1 1 d .
N12 N 0.50288(15) 0.40633(10) 0.13833(8) 0.0324(4) Uani 1 1 d .
C23 C 0.50065(16) 0.49752(12) 0.29520(10) 0.0266(4) Uani 1 1 d .
H23 H 0.4429 0.5040 0.2561 0.032 Uiso 1 1 calc R
C24 C 0.48816(18) 0.47796(12) 0.36207(10) 0.0299(5) Uani 1 1 d .
H24 H 0.4220 0.4684 0.3764 0.036 Uiso 1 1 calc R
C25 C 0.59518(18) 0.47472(11) 0.40672(10) 0.0282(4) Uani 1 1 d .
C26 C 0.6409(2) 0.46036(13) 0.47880(10) 0.0387(5) Uani 1 1 d .
H26 H 0.5967 0.4485 0.5115 0.046 Uiso 1 1 calc R
C27 C 0.7534(2) 0.46422(14) 0.50012(11) 0.0441(6) Uani 1 1 d .
H27 H 0.7862 0.4551 0.5479 0.053 Uiso 1 1 calc R
C28 C 0.8182(2) 0.48164(13) 0.45041(11) 0.0404(5) Uani 1 1 d .
H28 H 0.8939 0.4835 0.4667 0.048 Uiso 1 1 calc R
C29 C 0.67011(17) 0.49191(11) 0.36187(9) 0.0251(4) Uani 1 1 d .
C30 C 0.73340(17) 0.66844(12) 0.29998(9) 0.0278(4) Uani 1 1 d .
H30 H 0.6950 0.6567 0.3359 0.033 Uiso 1 1 calc R
C31 C 0.79983(18) 0.73198(12) 0.30073(10) 0.0314(5) Uani 1 1 d .
H31 H 0.8145 0.7702 0.3365 0.038 Uiso 1 1 calc R
C32 C 0.84293(17) 0.72931(12) 0.23654(10) 0.0291(4) Uani 1 1 d .
C33 C 0.91279(19) 0.77514(13) 0.20442(11) 0.0382(5) Uani 1 1 d .
H33 H 0.9442 0.8211 0.2259 0.046 Uiso 1 1 calc R
C34 C 0.9333(2) 0.74944(15) 0.13945(12) 0.0453(6) Uani 1 1 d .
H34 H 0.9796 0.7784 0.1164 0.054 Uiso 1 1 calc R
C35 C 0.8854(2) 0.68059(14) 0.10818(12) 0.0426(6) Uani 1 1 d .
H35 H 0.9019 0.6652 0.0645 0.051 Uiso 1 1 calc R
C36 C 0.79909(16) 0.66086(11) 0.19941(9) 0.0264(4) Uani 1 1 d .
C37 C 0.52265(17) 0.60898(12) 0.10628(9) 0.0264(4) Uani 1 1 d .
H37 H 0.5537 0.6587 0.1153 0.032 Uiso 1 1 calc R
C38 C 0.43546(17) 0.59260(12) 0.05319(9) 0.0282(4) Uani 1 1 d .
H38 H 0.3973 0.6282 0.0202 0.034 Uiso 1 1 calc R
C39 C 0.41274(16) 0.50996(12) 0.05720(9) 0.0256(4) Uani 1 1 d .
C40 C 0.33768(17) 0.45561(14) 0.02025(10) 0.0337(5) Uani 1 1 d .
H40 H 0.2838 0.4708 -0.0188 0.040 Uiso 1 1 calc R
C41 C 0.34635(19) 0.37866(14) 0.04369(11) 0.0387(5) Uani 1 1 d .
H41 H 0.2971 0.3412 0.0206 0.046 Uiso 1 1 calc R
C42 C 0.4280(2) 0.35663(14) 0.10158(10) 0.0388(5) Uani 1 1 d .
H42 H 0.4310 0.3041 0.1158 0.047 Uiso 1 1 calc R
C43 C 0.49179(16) 0.48015(11) 0.11486(9) 0.0243(4) Uani 1 1 d .
C44 C 0.76892(18) 0.45638(12) 0.20124(11) 0.0323(5) Uani 1 1 d .
H44A H 0.8028 0.4740 0.1629 0.048 Uiso 1 1 calc R
H44B H 0.7315 0.4075 0.1879 0.048 Uiso 1 1 calc R
H44C H 0.8242 0.4488 0.2439 0.048 Uiso 1 1 calc R

loop_
_atom_site_aniso_label
_atom_site_aniso_U_11
_atom_site_aniso_U_22
_atom_site_aniso_U_33
_atom_site_aniso_U_23
_atom_site_aniso_U_13
_atom_site_aniso_U_12
Si1 0.0220(3) 0.0198(3) 0.0216(2) -0.00054(19) 0.00383(19) 0.0009(2)
N1 0.0212(9) 0.0261(9) 0.0222(7) -0.0012(6) 0.0022(6) 0.0026(7)
N2 0.0269(10) 0.0432(11) 0.0267(8) -0.0052(7) 0.0014(7) 0.0052(8)
N3 0.0283(9) 0.0185(8) 0.0237(7) -0.0006(6) 0.0026(6) 0.0007(7)
N4 0.0349(10) 0.0215(9) 0.0291(8) 0.0014(6) 0.0052(7) 0.0015(7)
N5 0.0236(9) 0.0225(8) 0.0220(7) 0.0034(6) 0.0076(6) 0.0019(7)
N6 0.0265(9) 0.0282(9) 0.0246(7) 0.0025(6) 0.0081(6) -0.0002(7)
C1 0.0223(10) 0.0252(10) 0.0268(9) 0.0027(7) 0.0008(7) -0.0014(8)
C2 0.0199(10) 0.0297(11) 0.0314(9) 0.0039(8) 0.0040(8) 0.0017(8)
C3 0.0248(11) 0.0205(10) 0.0280(9) 0.0003(7) 0.0067(7) 0.0023(8)
C4 0.0326(12) 0.0335(12) 0.0315(10) -0.0009(8) 0.0119(9) 0.0052(10)
C5 0.0411(13) 0.0446(13) 0.0231(9) -0.0068(9) 0.0070(9) 0.0030(11)
C6 0.0308(12) 0.0511(14) 0.0266(10) -0.0076(9) -0.0015(8) 0.0031(11)
C7 0.0244(10) 0.0239(10) 0.0231(8) -0.0016(7) 0.0038(7) 0.0031(8)
C8 0.0330(12) 0.0190(10) 0.0350(10) -0.0048(8) 0.0006(8) 0.0023(9)
C9 0.0361(13) 0.0294(11) 0.0359(10) -0.0133(9) -0.0031(9) 0.0028(10)
C10 0.0254(11) 0.0302(11) 0.0250(9) -0.0020(8) 0.0060(7) 0.0014(9)
C11 0.0267(12) 0.0412(12) 0.0255(9) 0.0013(8) 0.0019(8) 0.0032(9)
C12 0.0323(12) 0.0360(12) 0.0329(10) 0.0115(9) 0.0068(9) 0.0094(10)
C13 0.0409(13) 0.0238(11) 0.0361(11) 0.0072(8) 0.0096(9) 0.0050(9)
C14 0.0245(10) 0.0232(10) 0.0212(8) 0.0011(7) 0.0063(7) 0.0017(8)
C15 0.0245(10) 0.0263(10) 0.0224(8) 0.0014(7) 0.0072(7) -0.0018(8)
C16 0.0286(11) 0.0234(10) 0.0246(9) 0.0047(7) 0.0058(8) 0.0007(8)
C17 0.0223(10) 0.0211(10) 0.0228(8) 0.0015(7) 0.0016(7) 0.0003(8)
C18 0.0294(12) 0.0248(10) 0.0305(9) 0.0007(8) 0.0048(8) 0.0053(9)
C19 0.0255(11) 0.0353(12) 0.0305(10) -0.0038(8) 0.0080(8) 0.0049(9)
C20 0.0267(11) 0.0359(12) 0.0258(9) -0.0002(8) 0.0106(8) -0.0031(9)
C21 0.0202(10) 0.0218(9) 0.0217(8) -0.0005(7) 0.0031(7) -0.0010(8)
C22 0.0298(12) 0.0254(10) 0.0348(10) -0.0003(8) 0.0073(8) -0.0022(9)
Si2 0.0237(3) 0.0214(3) 0.0233(2) 0.00101(19) 0.00422(19) -0.0021(2)
N7 0.0238(9) 0.0244(8) 0.0241(7) 0.0021(6) 0.0024(6) -0.0017(7)
N8 0.0277(10) 0.0326(10) 0.0335(9) 0.0038(7) -0.0011(7) 0.0011(8)
N9 0.0272(9) 0.0244(9) 0.0255(8) 0.0004(6) 0.0040(6) -0.0030(7)
N10 0.0317(10) 0.0378(10) 0.0316(9) 0.0021(7) 0.0070(7) -0.0078(8)
N11 0.0286(9) 0.0228(8) 0.0232(7) 0.0018(6) 0.0045(6) -0.0028(7)
N12 0.0430(11) 0.0264(9) 0.0272(8) 0.0014(7) 0.0051(7) -0.0100(8)
C23 0.0216(10) 0.0272(10) 0.0300(9) -0.0034(8) 0.0024(7) -0.0020(8)
C24 0.0297(12) 0.0312(11) 0.0311(10) -0.0050(8) 0.0114(8) -0.0069(9)
C25 0.0362(12) 0.0216(10) 0.0276(9) -0.0009(7) 0.0082(8) -0.0036(9)
C26 0.0552(16) 0.0347(12) 0.0263(10) 0.0047(8) 0.0085(10) -0.0079(11)
C27 0.0568(17) 0.0424(14) 0.0274(10) 0.0091(9) -0.0054(10) 0.0010(12)
C28 0.0358(13) 0.0390(13) 0.0397(12) 0.0049(9) -0.0082(9) 0.0031(11)
C29 0.0278(11) 0.0201(10) 0.0260(9) 0.0027(7) 0.0019(8) -0.0008(8)
C30 0.0308(12) 0.0271(11) 0.0241(9) -0.0006(7) 0.0023(8) 0.0047(9)
C31 0.0335(12) 0.0245(11) 0.0315(10) -0.0033(8) -0.0047(8) 0.0022(9)
C32 0.0265(11) 0.0244(10) 0.0315(10) 0.0045(8) -0.0057(8) -0.0002(9)
C33 0.0325(13) 0.0314(12) 0.0455(12) 0.0073(9) -0.0046(9) -0.0124(10)
C34 0.0378(14) 0.0490(15) 0.0481(13) 0.0119(11) 0.0062(10) -0.0179(12)
C35 0.0390(14) 0.0516(15) 0.0381(11) 0.0057(10) 0.0098(10) -0.0102(12)
C36 0.0235(11) 0.0262(10) 0.0274(9) 0.0046(8) 0.0000(7) -0.0029(8)
C37 0.0309(11) 0.0229(10) 0.0272(9) 0.0029(7) 0.0107(8) 0.0036(9)
C38 0.0303(11) 0.0341(11) 0.0214(9) 0.0025(8) 0.0079(8) 0.0097(9)
C39 0.0226(10) 0.0355(11) 0.0206(8) -0.0029(7) 0.0092(7) 0.0017(9)
C40 0.0246(11) 0.0516(14) 0.0249(9) -0.0087(9) 0.0047(8) -0.0019(10)
C41 0.0351(13) 0.0475(14) 0.0348(11) -0.0138(10) 0.0100(9) -0.0169(11)
C42 0.0504(15) 0.0345(12) 0.0330(10) -0.0041(9) 0.0122(10) -0.0171(11)
C43 0.0269(11) 0.0255(10) 0.0213(8) -0.0008(7) 0.0070(7) -0.0054(8)
C44 0.0309(12) 0.0287(11) 0.0378(10) 0.0007(8) 0.0083(9) -0.0002(9)

loop_
_atom_type_symbol
_atom_type_description
_atom_type_scat_dispersion_real
_atom_type_scat_dispersion_imag
_atom_type_scat_source
C C 0.0033 0.0016 'International Tables Vol C Tables 4.2.6.8 and 6.1.1.4'
H H 0.0000 0.0000 'International Tables Vol C Tables 4.2.6.8 and 6.1.1.4'
N N 0.0061 0.0033 'International Tables Vol C Tables 4.2.6.8 and 6.1.1.4'
Si Si 0.0817 0.0704 'International Tables Vol C Tables 4.2.6.8 and 6.1.1.4'

loop_
_geom_angle_atom_site_label_1
_geom_angle_atom_site_label_2
_geom_angle_atom_site_label_3
_geom_angle
N5 Si1 N3 105.04(7)
N5 Si1 N1 107.18(7)
N3 Si1 N1 104.40(8)
N5 Si1 C22 112.85(9)
N3 Si1 C22 114.79(8)
N1 Si1 C22 111.87(9)
C7 N1 C1 105.62(14)
C7 N1 Si1 127.29(13)
C1 N1 Si1 126.85(12)
C7 N2 C6 113.30(17)
C14 N3 C8 105.80(14)
C14 N3 Si1 126.76(12)
C8 N3 Si1 126.98(13)
C14 N4 C13 113.86(17)
C21 N5 C15 105.91(14)
C21 N5 Si1 125.15(12)
C15 N5 Si1 128.94(13)
C21 N6 C20 113.74(16)
C2 C1 N1 111.73(16)
C2 C1 H1 124.1
N1 C1 H1 124.1
C1 C2 C3 106.73(18)
C1 C2 H2 126.6
C3 C2 H2 126.6
C4 C3 C7 117.14(17)
C4 C3 C2 136.00(19)
C7 C3 C2 106.83(15)
C5 C4 C3 117.32(19)
C5 C4 H4 121.3
C3 C4 H4 121.3
C4 C5 C6 120.32(17)
C4 C5 H5 119.8
C6 C5 H5 119.8
N2 C6 C5 124.86(19)
N2 C6 H6 117.6
C5 C6 H6 117.6
N2 C7 N1 123.87(17)
N2 C7 C3 127.03(16)
N1 C7 C3 109.07(16)
C9 C8 N3 111.05(18)
C9 C8 H8 124.5
N3 C8 H8 124.5
C8 C9 C10 107.59(17)
C8 C9 H9 126.2
C10 C9 H9 126.2
C11 C10 C14 116.81(18)
C11 C10 C9 137.00(18)
C14 C10 C9 106.18(16)
C12 C11 C10 117.37(18)
C12 C11 H11 121.3
C10 C11 H11 121.3
C11 C12 C13 120.66(18)
C11 C12 H12 119.7
C13 C12 H12 119.7
N4 C13 C12 124.03(19)
N4 C13 H13 118.0
C12 C13 H13 118.0
N4 C14 N3 123.32(16)
N4 C14 C10 127.27(17)
N3 C14 C10 109.39(16)
C16 C15 N5 111.10(16)
C16 C15 H15 124.5
N5 C15 H15 124.5
C15 C16 C17 107.48(16)
C15 C16 H16 126.3
C17 C16 H16 126.3
C18 C17 C21 116.88(17)
C18 C17 C16 137.07(18)
C21 C17 C16 106.05(16)
C19 C18 C17 117.43(18)
C19 C18 H18 121.3
C17 C18 H18 121.3
C18 C19 C20 119.93(18)
C18 C19 H19 120.0
C20 C19 H19 120.0
N6 C20 C19 124.87(17)
N6 C20 H20 117.6
C19 C20 H20 117.6
N6 C21 N5 123.40(16)
N6 C21 C17 127.13(17)
N5 C21 C17 109.47(15)
Si1 C22 H22A 109.5
Si1 C22 H22B 109.5
H22A C22 H22B 109.5
Si1 C22 H22C 109.5
H22A C22 H22C 109.5
H22B C22 H22C 109.5
N11 Si2 N9 107.65(8)
N11 Si2 N7 105.64(8)
N9 Si2 N7 105.14(7)
N11 Si2 C44 112.45(9)
N9 Si2 C44 112.55(9)
N7 Si2 C44 112.86(9)
C29 N7 C23 105.78(15)
C29 N7 Si2 125.33(14)
C23 N7 Si2 128.89(12)
C29 N8 C28 113.86(18)
C36 N9 C30 105.52(15)
C36 N9 Si2 125.84(13)
C30 N9 Si2 128.01(13)
C36 N10 C35 113.59(18)
C43 N11 C37 105.90(15)
C43 N11 Si2 124.55(13)
C37 N11 Si2 129.53(13)
C43 N12 C42 113.86(18)
C24 C23 N7 111.35(17)
C24 C23 H23 124.3
N7 C23 H23 124.3
C23 C24 C25 107.37(18)
C23 C24 H24 126.3
C25 C24 H24 126.3
C26 C25 C29 116.10(19)
C26 C25 C24 137.5(2)
C29 C25 C24 106.39(16)
C27 C26 C25 118.0(2)
C27 C26 H26 121.0
C25 C26 H26 121.0
C26 C27 C28 120.21(19)
C26 C27 H27 119.9
C28 C27 H27 119.9
N8 C28 C27 124.3(2)
N8 C28 H28 117.8
C27 C28 H28 117.8
N8 C29 N7 123.44(17)
N8 C29 C25 127.44(17)
N7 C29 C25 109.10(17)
C31 C30 N9 111.32(17)
C31 C30 H30 124.3
N9 C30 H30 124.3
C30 C31 C32 107.31(17)
C30 C31 H31 126.3
C32 C31 H31 126.3
C33 C32 C36 116.96(19)
C33 C32 C31 136.82(19)
C36 C32 C31 106.22(18)
C34 C33 C32 117.2(2)
C34 C33 H33 121.4
C32 C33 H33 121.4
C33 C34 C35 120.5(2)
C33 C34 H34 119.7
C35 C34 H34 119.7
N10 C35 C34 124.6(2)
N10 C35 H35 117.7
C34 C35 H35 117.7
N10 C36 N9 123.21(17)
N10 C36 C32 127.15(18)
N9 C36 C32 109.62(16)
C38 C37 N11 111.25(18)
C38 C37 H37 124.4
N11 C37 H37 124.4
C37 C38 C39 107.35(17)
C37 C38 H38 126.3
C39 C38 H38 126.3
C40 C39 C43 116.33(18)
C40 C39 C38 137.52(19)
C43 C39 C38 106.15(16)
C41 C40 C39 117.62(19)
C41 C40 H40 121.2
C39 C40 H40 121.2
C40 C41 C42 120.6(2)
C40 C41 H41 119.7
C42 C41 H41 119.7
N12 C42 C41 124.2(2)
N12 C42 H42 117.9
C41 C42 H42 117.9
N12 C43 N11 123.17(17)
N12 C43 C39 127.48(18)
N11 C43 C39 109.35(16)
Si2 C44 H44A 109.5
Si2 C44 H44B 109.5
H44A C44 H44B 109.5
Si2 C44 H44C 109.5
H44A C44 H44C 109.5
H44B C44 H44C 109.5

loop_
_geom_bond_atom_site_label_1
_geom_bond_atom_site_label_2
_geom_bond_distance
Si1 N5 1.7452(16)
Si1 N3 1.7483(15)
Si1 N1 1.7521(16)
Si1 C22 1.823(2)
N1 C7 1.397(2)
N1 C1 1.399(2)
N2 C7 1.334(3)
N2 C6 1.343(2)
N3 C14 1.396(2)
N3 C8 1.402(2)
N4 C14 1.329(2)
N4 C13 1.349(3)
N5 C21 1.397(2)
N5 C15 1.404(2)
N6 C21 1.333(2)
N6 C20 1.338(3)
C1 C2 1.355(3)
C1 H1 0.9300
C2 C3 1.429(3)
C2 H2 0.9300
C3 C4 1.392(2)
C3 C7 1.408(3)
C4 C5 1.376(3)
C4 H4 0.9300
C5 C6 1.389(3)
C5 H5 0.9300
C6 H6 0.9300
C8 C9 1.354(3)
C8 H8 0.9300
C9 C10 1.429(3)
C9 H9 0.9300
C10 C11 1.393(3)
C10 C14 1.410(3)
C11 C12 1.382(3)
C11 H11 0.9300
C12 C13 1.388(3)
C12 H12 0.9300
C13 H13 0.9300
C15 C16 1.354(3)
C15 H15 0.9300
C16 C17 1.439(3)
C16 H16 0.9300
C17 C18 1.397(3)
C17 C21 1.409(3)
C18 C19 1.385(3)
C18 H18 0.9300
C19 C20 1.394(3)
C19 H19 0.9300
C20 H20 0.9300
C22 H22A 0.9600
C22 H22B 0.9600
C22 H22C 0.9600
Si2 N11 1.7452(16)
Si2 N9 1.7479(16)
Si2 N7 1.7515(16)
Si2 C44 1.828(2)
N7 C29 1.396(2)
N7 C23 1.401(3)
N8 C29 1.329(3)
N8 C28 1.341(3)
N9 C36 1.394(2)
N9 C30 1.402(2)
N10 C36 1.332(2)
N10 C35 1.343(3)
N11 C43 1.396(2)
N11 C37 1.402(2)
N12 C43 1.329(2)
N12 C42 1.343(3)
C23 C24 1.351(3)
C23 H23 0.9300
C24 C25 1.428(3)
C24 H24 0.9300
C25 C26 1.394(3)
C25 C29 1.413(3)
C26 C27 1.377(3)
C26 H26 0.9300
C27 C28 1.390(3)
C27 H27 0.9300
C28 H28 0.9300
C30 C31 1.357(3)
C30 H30 0.9300
C31 C32 1.427(3)
C31 H31 0.9300
C32 C33 1.394(3)
C32 C36 1.411(3)
C33 C34 1.380(3)
C33 H33 0.9300
C34 C35 1.390(3)
C34 H34 0.9300
C35 H35 0.9300
C37 C38 1.353(3)
C37 H37 0.9300
C38 C39 1.437(3)
C38 H38 0.9300
C39 C40 1.397(3)
C39 C43 1.410(3)
C40 C41 1.378(3)
C40 H40 0.9300
C41 C42 1.389(3)
C41 H41 0.9300
C42 H42 0.9300
C44 H44A 0.9600
C44 H44B 0.9600
C44 H44C 0.9600

loop_
_geom_torsion_atom_site_label_1
_geom_torsion_atom_site_label_2
_geom_torsion_atom_site_label_3
_geom_torsion_atom_site_label_4
_geom_torsion
N5 Si1 N1 C7 71.89(17)
N3 Si1 N1 C7 -177.02(15)
C22 Si1 N1 C7 -52.31(18)
N5 Si1 N1 C1 -114.53(16)
N3 Si1 N1 C1 -3.45(17)
C22 Si1 N1 C1 121.26(16)
N5 Si1 N3 C14 -176.68(15)
N1 Si1 N3 C14 70.69(17)
C22 Si1 N3 C14 -52.14(19)
N5 Si1 N3 C8 12.19(19)
N1 Si1 N3 C8 -100.45(17)
C22 Si1 N3 C8 136.72(17)
N3 Si1 N5 C21 68.29(16)
N1 Si1 N5 C21 178.93(14)
C22 Si1 N5 C21 -57.46(17)
N3 Si1 N5 C15 -111.83(16)
N1 Si1 N5 C15 -1.18(18)
C22 Si1 N5 C15 122.42(16)
C7 N1 C1 C2 -0.4(2)
Si1 N1 C1 C2 -175.07(14)
N1 C1 C2 C3 -0.5(2)
C1 C2 C3 C4 -176.8(2)
C1 C2 C3 C7 1.1(2)
C7 C3 C4 C5 1.7(3)
C2 C3 C4 C5 179.5(2)
C3 C4 C5 C6 -1.1(3)
C7 N2 C6 C5 1.2(3)
C4 C5 C6 N2 -0.4(4)
C6 N2 C7 N1 -178.19(19)
C6 N2 C7 C3 -0.5(3)
C1 N1 C7 N2 179.15(19)
Si1 N1 C7 N2 -6.2(3)
C1 N1 C7 C3 1.1(2)
Si1 N1 C7 C3 175.76(13)
C4 C3 C7 N2 -1.0(3)
C2 C3 C7 N2 -179.4(2)
C4 C3 C7 N1 177.00(17)
C2 C3 C7 N1 -1.4(2)
C14 N3 C8 C9 0.3(2)
Si1 N3 C8 C9 172.97(16)
N3 C8 C9 C10 -0.5(3)
C8 C9 C10 C11 -178.6(2)
C8 C9 C10 C14 0.4(2)
C14 C10 C11 C12 -0.5(3)
C9 C10 C11 C12 178.4(2)
C10 C11 C12 C13 -0.2(3)
C14 N4 C13 C12 -0.4(3)
C11 C12 C13 N4 0.7(3)
C13 N4 C14 N3 -178.34(18)
C13 N4 C14 C10 -0.4(3)
C8 N3 C14 N4 178.22(18)
Si1 N3 C14 N4 5.6(3)
C8 N3 C14 C10 -0.1(2)
Si1 N3 C14 C10 -172.72(14)
C11 C10 C14 N4 0.8(3)
C9 C10 C14 N4 -178.41(19)
C11 C10 C14 N3 179.01(17)
C9 C10 C14 N3 -0.2(2)
C21 N5 C15 C16 -0.1(2)
Si1 N5 C15 C16 -179.98(14)
N5 C15 C16 C17 -0.1(2)
C15 C16 C17 C18 -179.7(2)
C15 C16 C17 C21 0.2(2)
C21 C17 C18 C19 0.7(3)
C16 C17 C18 C19 -179.4(2)
C17 C18 C19 C20 -0.9(3)
C21 N6 C20 C19 0.8(3)
C18 C19 C20 N6 0.1(3)
C20 N6 C21 N5 179.68(17)
C20 N6 C21 C17 -0.9(3)
C15 N5 C21 N6 179.68(17)
Si1 N5 C21 N6 -0.4(3)
C15 N5 C21 C17 0.19(19)
Si1 N5 C21 C17 -179.90(12)
C18 C17 C21 N6 0.2(3)
C16 C17 C21 N6 -179.70(18)
C18 C17 C21 N5 179.66(16)
C16 C17 C21 N5 -0.2(2)
N11 Si2 N7 C29 179.35(15)
N9 Si2 N7 C29 -66.96(17)
C44 Si2 N7 C29 56.09(18)
N11 Si2 N7 C23 0.56(18)
N9 Si2 N7 C23 114.25(17)
C44 Si2 N7 C23 -122.70(17)
N11 Si2 N9 C36 -76.92(17)
N7 Si2 N9 C36 170.80(15)
C44 Si2 N9 C36 47.55(18)
N11 Si2 N9 C30 113.56(16)
N7 Si2 N9 C30 1.27(18)
C44 Si2 N9 C30 -121.97(17)
N9 Si2 N11 C43 -179.83(14)
N7 Si2 N11 C43 -67.89(16)
C44 Si2 N11 C43 55.64(17)
N9 Si2 N11 C37 1.76(18)
N7 Si2 N11 C37 113.71(16)
C44 Si2 N11 C37 -122.77(17)
C29 N7 C23 C24 -0.1(2)
Si2 N7 C23 C24 178.91(14)
N7 C23 C24 C25 0.7(2)
C23 C24 C25 C26 178.3(2)
C23 C24 C25 C29 -1.1(2)
C29 C25 C26 C27 0.2(3)
C24 C25 C26 C27 -179.2(2)
C25 C26 C27 C28 -0.3(3)
C29 N8 C28 C27 -0.1(3)
C26 C27 C28 N8 0.3(4)
C28 N8 C29 N7 178.22(19)
C28 N8 C29 C25 -0.1(3)
C23 N7 C29 N8 -179.23(18)
Si2 N7 C29 N8 1.7(3)
C23 N7 C29 C25 -0.6(2)
Si2 N7 C29 C25 -179.67(13)
C26 C25 C29 N8 0.0(3)
C24 C25 C29 N8 179.60(19)
C26 C25 C29 N7 -178.47(17)
C24 C25 C29 N7 1.1(2)
C36 N9 C30 C31 0.3(2)
Si2 N9 C30 C31 171.50(14)
N9 C30 C31 C32 0.2(2)
C30 C31 C32 C33 179.3(2)
C30 C31 C32 C36 -0.6(2)
C36 C32 C33 C34 -0.3(3)
C31 C32 C33 C34 179.8(2)
C32 C33 C34 C35 0.1(3)
C36 N10 C35 C34 -0.8(3)
C33 C34 C35 N10 0.5(4)
C35 N10 C36 N9 179.47(19)
C35 N10 C36 C32 0.5(3)
C30 N9 C36 N10 -179.81(18)
Si2 N9 C36 N10 8.7(3)
C30 N9 C36 C32 -0.7(2)
Si2 N9 C36 C32 -172.16(13)
C33 C32 C36 N10 0.0(3)
C31 C32 C36 N10 179.9(2)
C33 C32 C36 N9 -179.09(18)
C31 C32 C36 N9 0.8(2)
C43 N11 C37 C38 0.2(2)
Si2 N11 C37 C38 178.88(14)
N11 C37 C38 C39 0.1(2)
C37 C38 C39 C40 -179.6(2)
C37 C38 C39 C43 -0.4(2)
C43 C39 C40 C41 0.8(3)
C38 C39 C40 C41 -179.9(2)
C39 C40 C41 C42 -0.7(3)
C43 N12 C42 C41 0.6(3)
C40 C41 C42 N12 -0.1(3)
C42 N12 C43 N11 179.24(18)
C42 N12 C43 C39 -0.4(3)
C37 N11 C43 N12 179.78(17)
Si2 N11 C43 N12 1.1(3)
C37 N11 C43 C39 -0.5(2)
Si2 N11 C43 C39 -179.21(12)
C40 C39 C43 N12 -0.3(3)
C38 C39 C43 N12 -179.74(18)
C40 C39 C43 N11 179.99(16)
C38 C39 C43 N11 0.5(2)
